data_4323724
loop_
_publ_author_name
'Jess C. Vickery'
'Alan L. Balch'

_publ_section_title
;
 X-ray Crystallographic Studies of the Products of Oxidative Additions of
 Iodine to Cyclic Trinuclear Gold(I) Complexes: Directional Effects for
 Au-I...I-Au Interactions
;
_journal_name_full 'Inorganic Chemistry'
_journal_page_first 5978
_journal_page_last 5983
_journal_paper_doi 10.1021/ic970612t
_journal_volume 36
_journal_year 1997
_chemical_formula_moiety AuI~2~Au~2~(CH~3~N=COCH~3~)~3~
_chemical_formula_sum 'C9 H18 Au3 I2 N3 O3'
_chemical_formula_weight 1060.96
_chemical_name_systematic
; 
 ? 
;
_space_group_IT_number 14
_symmetry_cell_setting monoclinic
_symmetry_space_group_name_Hall '-P 2ybc'
_symmetry_space_group_name_H-M 'P 1 21/c 1'
_atom_sites_solution_hydrogens geom
_atom_sites_solution_primary direct
_atom_sites_solution_secondary difmap
_audit_creation_method SHELXL
_cell_angle_alpha 90.00
_cell_angle_beta 101.26(3)
_cell_angle_gamma 90.00
_cell_formula_units_Z 4
_cell_length_a 9.309(4)
_cell_length_b 13.597(4)
_cell_length_c 14.899(5)
_cell_measurement_reflns_used 36
_cell_measurement_temperature 123(2)
_cell_measurement_theta_max 20
_cell_measurement_theta_min 15
_cell_volume 1849.5(12)
_computing_cell_refinement 'Siemens P3'
_computing_data_collection 'Siemens P3'
_computing_data_reduction 'Siemens XDISK'
_computing_molecular_graphics 'SHELXTL V.5.03 (Sheldrick, 1994) XP'
_computing_publication_material 'SHELXTL V.5.03 (Sheldrick, 1994) XCIF'
_computing_structure_refinement 'SHELXTL V.5.03 (Sheldrick, 1994) XL'
_computing_structure_solution 'SHELXTL V.5.03 (Sheldrick, 1994) XS'
_diffrn_ambient_temperature 123(2)
_diffrn_measurement_device 'Siemens R3m/v'
_diffrn_measurement_method \w
_diffrn_radiation_monochromator Graphite
_diffrn_radiation_source 'Normal-Focus Sealed Tube'
_diffrn_radiation_type MoK\a
_diffrn_radiation_wavelength 0.71073
_diffrn_reflns_av_R_equivalents 0.0581
_diffrn_reflns_av_sigmaI/netI 0.1026
_diffrn_reflns_limit_h_max 11
_diffrn_reflns_limit_h_min -12
_diffrn_reflns_limit_k_max 17
_diffrn_reflns_limit_k_min 0
_diffrn_reflns_limit_l_max 19
_diffrn_reflns_limit_l_min 0
_diffrn_reflns_number 4547
_diffrn_reflns_theta_max 27.51
_diffrn_reflns_theta_min 2.05
_diffrn_standards_decay_% 'No Decay'
_diffrn_standards_interval_count 198
_diffrn_standards_number 2
_exptl_absorpt_coefficient_mu 27.084
_exptl_absorpt_correction_T_max 0.63423
_exptl_absorpt_correction_T_min 0.13547
_exptl_absorpt_correction_type XABS2
_exptl_crystal_colour Amber
_exptl_crystal_density_diffrn 3.810
_exptl_crystal_density_meas ?
_exptl_crystal_density_method N/A
_exptl_crystal_description 'hexagonal Plate'
_exptl_crystal_F_000 1840
_exptl_crystal_size_max 0.14
_exptl_crystal_size_mid 0.09
_exptl_crystal_size_min 0.02
_refine_diff_density_max 2.275
_refine_diff_density_min -2.326
_refine_diff_density_rms 0.548
_refine_ls_extinction_method none
_refine_ls_goodness_of_fit_all 1.043
_refine_ls_goodness_of_fit_obs 1.055
_refine_ls_hydrogen_treatment Riding
_refine_ls_matrix_type full
_refine_ls_number_parameters 121
_refine_ls_number_reflns 4133
_refine_ls_number_restraints 0
_refine_ls_restrained_S_all 1.061
_refine_ls_restrained_S_obs 1.055
_refine_ls_R_factor_all 0.1040
_refine_ls_R_factor_obs 0.0639
_refine_ls_shift/esd_max 0.000
_refine_ls_shift/esd_mean 0.000
_refine_ls_structure_factor_coef Fsqd
_refine_ls_weighting_details 'w=1/[\s^2^(Fo^2^)+(0.0512P)^2^+24.2872P] where P=(Fo^2^+2Fc^2^)/3'
_refine_ls_weighting_scheme calc
_refine_ls_wR_factor_all 0.1577
_refine_ls_wR_factor_obs 0.1305
_reflns_number_observed 2876
_reflns_number_total 4138
_reflns_observed_criterion >2sigma(I)
_cod_data_source_file ic970612t_1.cif
_cod_data_source_block jv05
_cod_depositor_comments
;
The following automatic conversions were performed:

'_exptl_crystal_density_meas' value 'Not Measured' was changed to '?'
- the value is perceived as not measured.

Automatic conversion script
Id: cif_fix_values 3008 2015-01-20 13:52:24Z robertas 

The following automatic conversions were performed:

'_refine_ls_weighting_scheme' value 'calc
w=1/[\s^2^(Fo^2^)+(0.0512P)^2^+24.2872P] where P=(Fo^2^+2Fc^2^)/3'
was changed to 'calc'. New tag '_refine_ls_weighting_details' was
created. The value of the new tag was set to
'w=1/[\s^2^(Fo^2^)+(0.0512P)^2^+24.2872P] where P=(Fo^2^+2Fc^2^)/3'.

Automatic conversion script
Id: cif_fix_values 3143 2015-03-26 13:38:13Z robertas 
;
_cod_original_cell_volume 1849.5(11)
_cod_database_code 4323724

loop_
_symmetry_equiv_pos_as_xyz
'x, y, z'
'-x, y+1/2, -z+1/2'
'-x, -y, -z'
'x, -y-1/2, z-1/2'

loop_
_atom_site_aniso_label
_atom_site_aniso_U_11
_atom_site_aniso_U_22
_atom_site_aniso_U_33
_atom_site_aniso_U_23
_atom_site_aniso_U_13
_atom_site_aniso_U_12
Au1 0.0177(4) 0.0183(4) 0.0198(5) 0.0001(3) 0.0026(3) -0.0001(3)
Au3 0.0233(4) 0.0201(4) 0.0242(5) 0.0001(4) 0.0051(4) -0.0011(3)
Au2 0.0209(4) 0.0225(4) 0.0218(5) -0.0024(4) 0.0036(3) -0.0032(3)
I2 0.0249(7) 0.0251(7) 0.0240(8) 0.0007(6) 0.0084(6) -0.0010(6)
I1 0.0262(8) 0.0389(9) 0.0243(9) 0.0015(7) 0.0095(7) 0.0009(7)
O3 0.018(8) 0.026(8) 0.036(11) 0.008(8) 0.004(7) 0.004(7)
O2 0.032(9) 0.032(9) 0.029(11) -0.005(8) -0.010(8) -0.004(8)
O1 0.033(9) 0.021(8) 0.027(10) 0.009(7) 0.001(8) 0.010(7)

loop_
_atom_site_label
_atom_site_type_symbol
_atom_site_fract_x
_atom_site_fract_y
_atom_site_fract_z
_atom_site_U_iso_or_equiv
_atom_site_thermal_displace_type
_atom_site_occupancy
_atom_site_calc_flag
_atom_site_refinement_flags
_atom_site_disorder_group
Au1 Au 0.80336(9) 0.30651(6) 0.02469(6) 0.0187(2) Uani 1 d . .
Au3 Au 0.84639(10) 0.06174(6) 0.04173(7) 0.0225(2) Uani 1 d . .
Au2 Au 0.57264(10) 0.15665(6) -0.10570(7) 0.0218(2) Uani 1 d . .
I2 I 0.6487(2) 0.31335(11) 0.15435(11) 0.0242(3) Uani 1 d . .
I1 I 0.9546(2) 0.32446(12) -0.10555(12) 0.0292(4) Uani 1 d . .
O3 O 1.0929(16) 0.1203(12) 0.1919(12) 0.027(4) Uani 1 d . .
O2 O 0.4960(18) -0.0540(12) -0.1439(12) 0.033(4) Uani 1 d . .
O1 O 0.6064(18) 0.4630(11) -0.0667(12) 0.028(4) Uani 1 d . .
N3 N 0.9772(18) 0.2450(13) 0.1149(13) 0.016(4) Uiso 1 d . .
N2 N 0.6977(20) -0.0286(13) -0.0387(14) 0.022(4) Uiso 1 d . .
N1 N 0.5425(22) 0.3074(15) -0.1131(15) 0.029(5) Uiso 1 d . .
C3 C 0.9802(25) 0.1504(17) 0.1236(17) 0.025(5) Uiso 1 d . .
C2 C 0.5954(24) 0.0092(16) -0.0983(17) 0.022(5) Uiso 1 d . .
C1 C 0.6275(24) 0.3653(16) -0.0607(16) 0.021(5) Uiso 1 d . .
C6 C 1.0791(23) 0.3094(16) 0.1750(16) 0.020(5) Uiso 1 d . .
H6A H 1.0589(23) 0.3766(16) 0.1574(16) 0.024 Uiso 1 calc R .
H6B H 1.1777(23) 0.2934(16) 0.1699(16) 0.024 Uiso 1 calc R .
H6C H 1.0678(23) 0.3003(16) 0.2371(16) 0.024 Uiso 1 calc R .
C9 C 1.0973(28) 0.0152(18) 0.2108(19) 0.033(6) Uiso 1 d . .
H9A H 1.1790(28) 0.0009(18) 0.2592(19) 0.039 Uiso 1 calc R .
H9B H 1.1077(28) -0.0202(18) 0.1567(19) 0.039 Uiso 1 calc R .
H9C H 1.0081(28) -0.0043(18) 0.2290(19) 0.039 Uiso 1 calc R .
C5 C 0.7089(28) -0.1371(18) -0.0318(19) 0.033(6) Uiso 1 d . .
H5A H 0.7904(28) -0.1546(18) 0.0156(19) 0.040 Uiso 1 calc R .
H5B H 0.7232(28) -0.1637(18) -0.0891(19) 0.040 Uiso 1 calc R .
H5C H 0.6203(28) -0.1633(18) -0.0174(19) 0.040 Uiso 1 calc R .
C8 C 0.3794(27) -0.0105(19) -0.2080(18) 0.032(6) Uiso 1 d . .
H8A H 0.3145(27) -0.0611(19) -0.2369(18) 0.038 Uiso 1 calc R .
H8B H 0.4189(27) 0.0246(19) -0.2535(18) 0.038 Uiso 1 calc R .
H8C H 0.3263(27) 0.0342(19) -0.1766(18) 0.038 Uiso 1 calc R .
C4 C 0.4089(26) 0.3457(18) -0.1760(18) 0.029(5) Uiso 1 d . .
H4A H 0.3579(26) 0.2922(18) -0.2102(18) 0.035 Uiso 1 calc R .
H4B H 0.4374(26) 0.3927(18) -0.2173(18) 0.035 Uiso 1 calc R .
H4C H 0.3458(26) 0.3769(18) -0.1407(18) 0.035 Uiso 1 calc R .
C7 C 0.7091(26) 0.5246(18) -0.0183(18) 0.030(6) Uiso 1 d . .
H7A H 0.6782(26) 0.5915(18) -0.0298(18) 0.036 Uiso 1 calc R .
H7B H 0.8010(26) 0.5147(18) -0.0371(18) 0.036 Uiso 1 calc R .
H7C H 0.7202(26) 0.5107(18) 0.0458(18) 0.036 Uiso 1 calc R .

loop_
_atom_type_symbol
_atom_type_description
_atom_type_scat_dispersion_real
_atom_type_scat_dispersion_imag
_atom_type_scat_source
C C 0.0033 0.0016 'International Tables Vol C Tables 4.2.6.8 and 6.1.1.4'
H H 0.0000 0.0000 'International Tables Vol C Tables 4.2.6.8 and 6.1.1.4'
N N 0.0061 0.0033 'International Tables Vol C Tables 4.2.6.8 and 6.1.1.4'
O O 0.0106 0.0060 'International Tables Vol C Tables 4.2.6.8 and 6.1.1.4'
I I -0.4742 1.8119 'International Tables Vol C Tables 4.2.6.8 and 6.1.1.4'
Au Au -2.0133 8.8022 'International Tables Vol C Tables 4.2.6.8 and 6.1.1.4'

loop_
_geom_angle_atom_site_label_1
_geom_angle_atom_site_label_2
_geom_angle_atom_site_label_3
_geom_angle
_geom_angle_site_symmetry_1
_geom_angle_site_symmetry_3
_geom_angle_publ_flag
C1 Au1 N3 177.8(8) . . ?
C1 Au1 I1 89.0(6) . . ?
N3 Au1 I1 93.1(5) . . ?
C1 Au1 I2 87.5(7) . . ?
N3 Au1 I2 90.5(5) . . ?
I1 Au1 I2 172.61(6) . . ?
C1 Au1 Au2 61.4(6) . . ?
N3 Au1 Au2 118.0(5) . . ?
I1 Au1 Au2 90.21(5) . . ?
I2 Au1 Au2 93.87(5) . . ?
C1 Au1 Au3 120.5(6) . . ?
N3 Au1 Au3 58.9(5) . . ?
I1 Au1 Au3 94.29(5) . . ?
I2 Au1 Au3 93.09(4) . . ?
Au2 Au1 Au3 59.13(3) . . ?
C3 Au3 N2 176.5(9) . . ?
C3 Au3 Au2 119.1(7) . . ?
N2 Au3 Au2 59.9(5) . . ?
C3 Au3 Au1 59.5(7) . . ?
N2 Au3 Au1 119.5(5) . . ?
Au2 Au3 Au1 59.63(3) . . ?
C2 Au2 N1 178.2(8) . . ?
C2 Au2 Au3 60.9(7) . . ?
N1 Au2 Au3 120.3(6) . . ?
C2 Au2 Au1 122.1(7) . . ?
N1 Au2 Au1 59.1(6) . . ?
Au3 Au2 Au1 61.23(4) . . ?
C3 O3 C9 115.1(18) . . ?
C2 O2 C8 115.5(19) . . ?
C1 O1 C7 119.5(18) . . ?
C3 N3 C6 122.4(19) . . ?
C3 N3 Au1 117.8(15) . . ?
C6 N3 Au1 119.3(13) . . ?
C2 N2 C5 118.9(20) . . ?
C2 N2 Au3 119.4(15) . . ?
C5 N2 Au3 121.7(15) . . ?
C1 N1 C4 120.7(20) . . ?
C1 N1 Au2 121.3(17) . . ?
C4 N1 Au2 117.8(15) . . ?
N3 C3 O3 111.7(20) . . ?
N3 C3 Au3 123.2(18) . . ?
O3 C3 Au3 125.1(16) . . ?
N2 C2 O2 116.1(20) . . ?
N2 C2 Au2 119.6(17) . . ?
O2 C2 Au2 123.6(16) . . ?
N1 C1 O1 120.4(21) . . ?
N1 C1 Au1 118.1(17) . . ?
O1 C1 Au1 121.4(16) . . ?

loop_
_geom_bond_atom_site_label_1
_geom_bond_atom_site_label_2
_geom_bond_distance
_geom_bond_site_symmetry_2
_geom_bond_publ_flag
Au1 C1 2.03(2) . ?
Au1 N3 2.07(2) . ?
Au1 I1 2.622(2) . ?
Au1 I2 2.627(2) . ?
Au1 Au2 3.303(2) . ?
Au1 Au3 3.356(2) . ?
Au3 C3 1.97(2) . ?
Au3 N2 2.05(2) . ?
Au3 Au2 3.286(2) . ?
Au2 C2 2.02(2) . ?
Au2 N1 2.07(2) . ?
O3 C3 1.37(3) . ?
O3 C9 1.45(3) . ?
O2 C2 1.34(3) . ?
O2 C8 1.43(3) . ?
O1 C1 1.34(3) . ?
O1 C7 1.37(3) . ?
N3 C3 1.29(3) . ?
N3 C6 1.46(3) . ?
N2 C2 1.28(3) . ?
N2 C5 1.48(3) . ?
N1 C1 1.27(3) . ?
N1 C4 1.50(3) . ?
